data_1552624
loop_
_publ_author_name
'Cheenpracha, Sarot'
'Pyne, Stephen G.'
'Patrick, Brian O.'
'Andersen, Raymond J.'
'Maneerat, Wisanu'
'Laphookhieo, Surat'

_publ_section_title
;
 Mallopenins A-E, Antibacterial Phenolic Derivatives from the Fruits of
 <i>Mallotus philippensis</i>.
;
_journal_issue 8
_journal_name_full 'Journal of natural products'
_journal_page_first 2174
_journal_page_last 2180
_journal_paper_doi 10.1021/acs.jnatprod.9b00182
_journal_volume 82
_journal_year 2019
_chemical_absolute_configuration ad
_chemical_formula_moiety 'C30 H34 O4'
_chemical_formula_sum 'C30 H34 O4'
_chemical_formula_weight 458.57
_space_group_crystal_system orthorhombic
_space_group_IT_number 19
_space_group_name_Hall 'P 2ac 2ab'
_space_group_name_H-M_alt 'P 21 21 21'
_atom_sites_solution_hydrogens mixed
_atom_sites_solution_primary dual
_audit_creation_date 2018-12-14
_audit_creation_method
;
Olex2 1.2
(compiled 2018.05.29 svn.r3508 for OlexSys, GUI svn.r5506)
;
_cell_angle_alpha 90
_cell_angle_beta 90
_cell_angle_gamma 90
_cell_formula_units_Z 4
_cell_length_a 7.8303(2)
_cell_length_b 10.9599(2)
_cell_length_c 28.0066(6)
_cell_measurement_reflns_used 9652
_cell_measurement_temperature 90(2)
_cell_measurement_theta_max 68.29
_cell_measurement_theta_min 3.16
_cell_volume 2403.51(9)
_computing_cell_refinement 'SAINT V8.38A (?, 2016)'
_computing_data_reduction 'SAINT V8.38A (?, 2016)'
_computing_molecular_graphics 'Olex2 (Dolomanov et al., 2009)'
_computing_publication_material 'Olex2 (Dolomanov et al., 2009)'
_computing_structure_refinement 'XL (Sheldrick, 2008)'
_computing_structure_solution 'XT (Sheldrick, 2015)'
_diffrn_ambient_temperature 90(2)
_diffrn_detector 'Bruker APEX2 area detector'
_diffrn_detector_area_resol_mean 7.9
_diffrn_detector_type 'CCD area detector'
_diffrn_measured_fraction_theta_full 1.000
_diffrn_measured_fraction_theta_max 0.997
_diffrn_measurement_device 'Bruker D8 Kappa diffractometer'
_diffrn_measurement_device_type 'Bruker APEX-II CCD'
_diffrn_measurement_method '\f and \w scans'
_diffrn_radiation_monochromator 'mirror optics'
_diffrn_radiation_probe x-ray
_diffrn_radiation_type CuK\a
_diffrn_radiation_wavelength 1.54178
_diffrn_reflns_av_R_equivalents 0.0395
_diffrn_reflns_av_unetI/netI 0.0244
_diffrn_reflns_Laue_measured_fraction_full 1.000
_diffrn_reflns_Laue_measured_fraction_max 0.997
_diffrn_reflns_limit_h_max 9
_diffrn_reflns_limit_h_min -9
_diffrn_reflns_limit_k_max 13
_diffrn_reflns_limit_k_min -12
_diffrn_reflns_limit_l_max 33
_diffrn_reflns_limit_l_min -33
_diffrn_reflns_number 26458
_diffrn_reflns_point_group_measured_fraction_full 0.999
_diffrn_reflns_point_group_measured_fraction_max 0.996
_diffrn_reflns_theta_full 67.679
_diffrn_reflns_theta_max 68.281
_diffrn_reflns_theta_min 3.156
_diffrn_source 'microfocus sealed X-ray tube'
_diffrn_source_type 'Incoatec I\ms'
_diffrn_standards_number 0
_exptl_absorpt_coefficient_mu 0.655
_exptl_absorpt_correction_T_max 0.961
_exptl_absorpt_correction_T_min 0.847
_exptl_absorpt_correction_type multi-scan
_exptl_absorpt_process_details
'SADABS-2016/2 (Bruker, 2016/2) was used for absorption correction. wR2(int) was 0.0646 before and 0.0553 after correction. The ratio of minimum to maximum transmission is 0.8808. The \l/2 correction factor is not present.'
_exptl_crystal_colour orange
_exptl_crystal_colour_primary orange
_exptl_crystal_density_diffrn 1.267
_exptl_crystal_description plate
_exptl_crystal_F_000 984
_exptl_crystal_recrystallization_method
'The material was recrystallised from a mixture of acetone and hexane  by slow evaporation'
_exptl_crystal_size_max 0.24
_exptl_crystal_size_mid 0.2
_exptl_crystal_size_min 0.06
_refine_diff_density_max 0.189
_refine_diff_density_min -0.169
_refine_diff_density_rms 0.035
_refine_ls_abs_structure_details
;
 Flack x determined using 1745 quotients [(I+)-(I-)]/[(I+)+(I-)]
 (Parsons, Flack and Wagner, Acta Cryst. B69 (2013) 249-259).
;
_refine_ls_abs_structure_Flack 0.06(7)
_refine_ls_extinction_coef 0.00049(15)
_refine_ls_extinction_expression Fc^*^=kFc[1+0.001xFc^2^\l^3^/sin(2\q)]^-1/4^
_refine_ls_extinction_method 'SHELXL-2017/1 (Sheldrick 2017)'
_refine_ls_goodness_of_fit_ref 1.061
_refine_ls_hydrogen_treatment mixed
_refine_ls_matrix_type full
_refine_ls_number_parameters 317
_refine_ls_number_reflns 4384
_refine_ls_number_restraints 0
_refine_ls_restrained_S_all 1.061
_refine_ls_R_factor_all 0.0324
_refine_ls_R_factor_gt 0.0314
_refine_ls_shift/su_max 0.001
_refine_ls_shift/su_mean 0.000
_refine_ls_structure_factor_coef Fsqd
_refine_ls_weighting_details 'w=1/[\s^2^(Fo^2^)+(0.0408P)^2^+0.5900P] where P=(Fo^2^+2Fc^2^)/3'
_refine_ls_weighting_scheme calc
_refine_ls_wR_factor_gt 0.0783
_refine_ls_wR_factor_ref 0.0790
_reflns_Friedel_coverage 0.733
_reflns_Friedel_fraction_full 0.999
_reflns_Friedel_fraction_max 0.994
_reflns_number_gt 4252
_reflns_number_total 4384
_reflns_threshold_expression 'I > 2\s(I)'
_cod_data_source_file np9b00182_si_002.cif
_cod_data_source_block ra157
_cod_depositor_comments
;
The following automatic conversions were performed:

data item '_diffrn_radiation_probe' value 'X-ray' was changed to
'x-ray' in accordance with the
/home/data/users/saulius/crontab/automatic-downloads/current/ACS/lib/dictionaries/cif_core.dic
dictionary named 'cif_core.dic' version 2.4.2 last updated on
2011-04-26.

Automatic conversion script
Id: cif_fix_values 6909 2019-04-08 15:41:33Z antanas 
;
_cod_database_code 1552624
_shelx_shelxl_version_number 2017/1
_shelx_space_group_comment
;
The symmetry employed for this shelxl refinement is uniquely defined
by the following loop, which should always be used as a source of
symmetry information in preference to the above space-group names.
They are only intended as comments.
;
_shelx_estimated_absorpt_t_max 0.962
_shelx_estimated_absorpt_t_min 0.859
_olex2_refinement_description
;
1. Fixed Uiso
 At 1.2 times of:
  All C(H) groups, All C(H,H) groups
 At 1.5 times of:
  All C(H,H,H) groups
2.a Ternary CH refined with riding coordinates:
 C7(H7), C13(H13)
2.b Secondary CH2 refined with riding coordinates:
 C1'(H1'A,H1'B), C8(H8A,H8B), C11(H11A,H11B), C12(H12A,H12B)
2.c Aromatic/amide H refined with riding coordinates:
 C2"(H2"), C2'(H2'), C3"(H3"), C4"(H4"), C5"(H5"), C6"(H6"), C18(H18), C19(H19)
2.d Idealised Me refined as rotating group:
 C4'(H4'A,H4'B,H4'C), C5'(H5'A,H5'B,H5'C), C10(H10A,H10B,H10C), C15(H15A,H15B,
 H15C), C16(H16A,H16B,H16C)
;
_olex2_diffrn_ambient_temperature_device 'Oxford Cryosystems'
_olex2_exptl_crystal_mounting_method 'The crystal was mounted on a mylar loop in oil'
_olex2_submission_original_sample_id MPF69GA
_olex2_submission_special_instructions 'No special instructions were received'

loop_
_space_group_symop_operation_xyz
'x, y, z'
'-x+1/2, -y, z+1/2'
'-x, y+1/2, -z+1/2'
'x+1/2, -y+1/2, -z'

loop_
_atom_site_label
_atom_site_type_symbol
_atom_site_fract_x
_atom_site_fract_y
_atom_site_fract_z
_atom_site_U_iso_or_equiv
_atom_site_adp_type
_atom_site_occupancy
_atom_site_site_symmetry_order
_atom_site_calc_flag
_atom_site_refinement_flags_posn
O1 O 0.07400(19) 0.75027(13) 0.34952(5) 0.0216(3) Uani 1 1 d .
H1 H 0.021(4) 0.776(3) 0.3206(12) 0.054(9) Uiso 1 1 d .
O2 O 0.48933(18) 0.45571(13) 0.38791(5) 0.0191(3) Uani 1 1 d .
O3 O 0.31243(17) 0.48840(12) 0.23008(4) 0.0168(3) Uani 1 1 d .
O4 O -0.01077(19) 0.77545(12) 0.26449(5) 0.0215(3) Uani 1 1 d .
C1 C 0.1689(2) 0.61364(17) 0.28780(7) 0.0156(4) Uani 1 1 d .
C1" C -0.1000(3) 0.65020(19) 0.12430(7) 0.0195(4) Uani 1 1 d .
C1' C 0.3000(3) 0.65945(18) 0.41963(7) 0.0203(4) Uani 1 1 d .
H1'A H 0.248610 0.741982 0.419652 0.024 Uiso 1 1 calc R
H1'B H 0.423354 0.668569 0.426498 0.024 Uiso 1 1 calc R
C2 C 0.1718(3) 0.65478(17) 0.33620(7) 0.0168(4) Uani 1 1 d .
C2" C -0.1720(3) 0.7349(2) 0.09285(8) 0.0248(5) Uani 1 1 d .
H2" H -0.194516 0.815558 0.103589 0.030 Uiso 1 1 calc R
C2' C 0.2186(3) 0.58454(19) 0.45906(7) 0.0221(4) Uani 1 1 d .
H2' H 0.172287 0.507584 0.450329 0.027 Uiso 1 1 calc R
C3 C 0.2791(3) 0.60436(18) 0.37076(7) 0.0171(4) Uani 1 1 d .
C3" C -0.2109(4) 0.7030(2) 0.04632(8) 0.0320(5) Uani 1 1 d .
H3" H -0.260861 0.761199 0.025435 0.038 Uiso 1 1 calc R
C3' C 0.2060(3) 0.6165(2) 0.50455(7) 0.0243(5) Uani 1 1 d .
C4 C 0.3729(2) 0.50184(17) 0.35694(7) 0.0162(4) Uani 1 1 d .
C4" C -0.1769(4) 0.5859(2) 0.03020(8) 0.0352(6) Uani 1 1 d .
H4" H -0.201745 0.564137 -0.001891 0.042 Uiso 1 1 calc R
C4' C 0.2712(3) 0.7358(2) 0.52377(8) 0.0310(5) Uani 1 1 d .
H4'A H 0.345027 0.774593 0.499923 0.046 Uiso 1 1 calc GR
H4'B H 0.336652 0.721094 0.553040 0.046 Uiso 1 1 calc GR
H4'C H 0.174517 0.789610 0.530874 0.046 Uiso 1 1 calc GR
C5 C 0.3543(3) 0.44632(17) 0.31243(7) 0.0154(4) Uani 1 1 d .
C5" C -0.1064(3) 0.5007(2) 0.06101(8) 0.0319(5) Uani 1 1 d .
H5" H -0.083782 0.420294 0.049987 0.038 Uiso 1 1 calc R
C5' C 0.1237(3) 0.5334(2) 0.54050(8) 0.0351(6) Uani 1 1 d .
H5'A H 0.082710 0.459545 0.524445 0.053 Uiso 1 1 calc GR
H5'B H 0.027155 0.575485 0.555515 0.053 Uiso 1 1 calc GR
H5'C H 0.207389 0.511038 0.564991 0.053 Uiso 1 1 calc GR
C6 C 0.2765(2) 0.51225(17) 0.27647(6) 0.0149(4) Uani 1 1 d .
C6" C -0.0691(3) 0.5318(2) 0.10755(8) 0.0258(5) Uani 1 1 d .
H6" H -0.021963 0.472412 0.128451 0.031 Uiso 1 1 calc R
C7 C 0.4590(3) 0.33472(17) 0.30326(7) 0.0157(4) Uani 1 1 d .
H7 H 0.423001 0.268074 0.325477 0.019 Uiso 1 1 calc R
C8 C 0.4362(3) 0.29310(17) 0.25196(7) 0.0171(4) Uani 1 1 d .
H8A H 0.523395 0.231122 0.243747 0.021 Uiso 1 1 calc R
H8B H 0.321741 0.256472 0.247578 0.021 Uiso 1 1 calc R
C9 C 0.4559(3) 0.40436(18) 0.22023(7) 0.0175(4) Uani 1 1 d .
C10 C 0.4345(3) 0.3764(2) 0.16753(7) 0.0225(4) Uani 1 1 d .
H10A H 0.321568 0.340562 0.162043 0.034 Uiso 1 1 calc GR
H10B H 0.522964 0.318707 0.157417 0.034 Uiso 1 1 calc GR
H10C H 0.445158 0.452035 0.149075 0.034 Uiso 1 1 calc GR
C11 C 0.6305(3) 0.46370(18) 0.22965(7) 0.0186(4) Uani 1 1 d .
H11A H 0.630823 0.544562 0.213892 0.022 Uiso 1 1 calc R
H11B H 0.718393 0.413389 0.213593 0.022 Uiso 1 1 calc R
C12 C 0.6872(3) 0.48224(18) 0.28211(7) 0.0181(4) Uani 1 1 d .
H12A H 0.812308 0.494928 0.282914 0.022 Uiso 1 1 calc R
H12B H 0.632389 0.556966 0.294752 0.022 Uiso 1 1 calc R
C13 C 0.6415(3) 0.37390(17) 0.31487(7) 0.0166(4) Uani 1 1 d .
H13 H 0.720136 0.304567 0.307379 0.020 Uiso 1 1 calc R
C14 C 0.6501(3) 0.39962(18) 0.36922(7) 0.0186(4) Uani 1 1 d .
C15 C 0.7918(3) 0.4878(2) 0.38280(7) 0.0250(5) Uani 1 1 d .
H15A H 0.901502 0.456171 0.371376 0.037 Uiso 1 1 calc GR
H15B H 0.795560 0.496618 0.417607 0.037 Uiso 1 1 calc GR
H15C H 0.769743 0.567492 0.368172 0.037 Uiso 1 1 calc GR
C16 C 0.6656(3) 0.28081(19) 0.39722(7) 0.0230(4) Uani 1 1 d .
H16A H 0.647867 0.297107 0.431270 0.034 Uiso 1 1 calc GR
H16B H 0.779726 0.246159 0.392430 0.034 Uiso 1 1 calc GR
H16C H 0.579308 0.222802 0.385969 0.034 Uiso 1 1 calc GR
C17 C 0.0597(3) 0.67618(17) 0.25347(7) 0.0170(4) Uani 1 1 d .
C18 C 0.0223(2) 0.62309(18) 0.20634(7) 0.0178(4) Uani 1 1 d .
H18 H 0.054496 0.541246 0.199716 0.021 Uiso 1 1 calc R
C19 C -0.0565(3) 0.68910(18) 0.17275(7) 0.0185(4) Uani 1 1 d .
H19 H -0.087690 0.769979 0.181288 0.022 Uiso 1 1 calc R

loop_
_atom_site_aniso_label
_atom_site_aniso_U_11
_atom_site_aniso_U_22
_atom_site_aniso_U_33
_atom_site_aniso_U_23
_atom_site_aniso_U_13
_atom_site_aniso_U_12
O1 0.0237(8) 0.0175(7) 0.0237(7) -0.0040(6) 0.0028(6) 0.0052(6)
O2 0.0200(7) 0.0213(7) 0.0159(6) 0.0003(5) -0.0006(5) 0.0032(6)
O3 0.0174(7) 0.0177(6) 0.0152(6) -0.0014(5) 0.0013(5) 0.0044(6)
O4 0.0207(7) 0.0175(7) 0.0263(7) -0.0014(6) -0.0006(6) 0.0053(6)
C1 0.0137(9) 0.0145(9) 0.0185(9) -0.0002(7) 0.0012(7) -0.0005(8)
C1" 0.0147(10) 0.0213(10) 0.0226(10) 0.0027(8) 0.0019(8) -0.0020(8)
C1' 0.0221(11) 0.0186(9) 0.0201(9) -0.0029(8) 0.0015(8) -0.0009(9)
C2 0.0149(9) 0.0136(8) 0.0220(9) -0.0016(7) 0.0049(7) -0.0026(8)
C2" 0.0264(11) 0.0229(10) 0.0249(10) 0.0025(8) 0.0004(9) 0.0052(9)
C2' 0.0240(11) 0.0213(10) 0.0209(10) -0.0022(8) 0.0009(8) -0.0006(9)
C3 0.0171(10) 0.0158(9) 0.0184(9) -0.0003(7) 0.0030(7) -0.0026(8)
C3" 0.0378(14) 0.0325(12) 0.0256(11) 0.0059(9) -0.0061(10) 0.0025(11)
C3' 0.0210(11) 0.0309(11) 0.0211(10) 0.0003(8) 0.0004(8) 0.0028(10)
C4 0.0159(9) 0.0161(9) 0.0167(8) 0.0026(7) 0.0019(7) -0.0023(8)
C4" 0.0481(16) 0.0349(13) 0.0225(11) -0.0004(9) -0.0063(10) -0.0072(12)
C4' 0.0357(13) 0.0381(12) 0.0191(10) -0.0077(9) 0.0021(9) 0.0026(11)
C5 0.0131(9) 0.0144(9) 0.0186(9) 0.0000(7) 0.0015(7) -0.0019(7)
C5" 0.0438(15) 0.0216(11) 0.0303(11) -0.0018(9) -0.0029(10) -0.0051(10)
C5' 0.0383(14) 0.0445(14) 0.0224(11) 0.0027(10) 0.0047(10) -0.0019(12)
C6 0.0145(9) 0.0132(9) 0.0168(9) -0.0018(7) 0.0011(7) -0.0032(8)
C6" 0.0305(11) 0.0191(10) 0.0278(11) 0.0032(8) -0.0030(9) -0.0030(9)
C7 0.0163(10) 0.0125(8) 0.0183(9) 0.0010(7) 0.0013(7) 0.0006(8)
C8 0.0168(9) 0.0148(9) 0.0198(9) -0.0023(7) 0.0007(8) 0.0013(8)
C9 0.0179(10) 0.0157(9) 0.0189(9) -0.0016(7) 0.0016(8) 0.0045(8)
C10 0.0237(11) 0.0251(11) 0.0188(9) -0.0042(8) 0.0006(8) 0.0060(9)
C11 0.0184(10) 0.0187(9) 0.0186(9) 0.0012(7) 0.0034(8) 0.0015(8)
C12 0.0149(9) 0.0180(9) 0.0213(9) 0.0025(8) 0.0000(7) -0.0011(8)
C13 0.0173(10) 0.0149(9) 0.0177(9) 0.0006(7) 0.0006(7) 0.0016(8)
C14 0.0171(10) 0.0188(9) 0.0199(9) 0.0006(8) 0.0004(8) 0.0023(8)
C15 0.0222(10) 0.0310(11) 0.0217(10) -0.0007(9) -0.0027(8) -0.0038(10)
C16 0.0242(11) 0.0243(10) 0.0204(10) 0.0039(8) -0.0017(8) 0.0035(9)
C17 0.0127(9) 0.0149(9) 0.0236(9) 0.0011(7) 0.0033(8) -0.0017(8)
C18 0.0151(10) 0.0162(9) 0.0220(9) 0.0009(7) 0.0018(7) 0.0005(8)
C19 0.0144(9) 0.0162(9) 0.0248(10) 0.0001(8) 0.0034(8) 0.0011(8)

loop_
_atom_type_symbol
_atom_type_description
_atom_type_scat_dispersion_real
_atom_type_scat_dispersion_imag
_atom_type_scat_source
C C 0.0181 0.0091 'International Tables Vol C Tables 4.2.6.8 and 6.1.1.4'
H H 0.0000 0.0000 'International Tables Vol C Tables 4.2.6.8 and 6.1.1.4'
O O 0.0492 0.0322 'International Tables Vol C Tables 4.2.6.8 and 6.1.1.4'

loop_
_geom_angle_atom_site_label_1
_geom_angle_atom_site_label_2
_geom_angle_atom_site_label_3
_geom_angle
C2 O1 H1 104(2)
C4 O2 C14 119.69(14)
C6 O3 C9 117.19(14)
C2 C1 C6 116.50(17)
C2 C1 C17 119.13(17)
C6 C1 C17 124.37(17)
C2" C1" C6" 118.27(19)
C2" C1" C19 118.99(19)
C6" C1" C19 122.72(19)
H1'A C1' H1'B 107.7
C2' C1' H1'A 108.9
C2' C1' H1'B 108.9
C3 C1' H1'A 108.9
C3 C1' H1'B 108.9
C3 C1' C2' 113.55(17)
O1 C2 C1 119.86(17)
O1 C2 C3 117.20(17)
C3 C2 C1 122.86(18)
C1" C2" H2" 119.5
C3" C2" C1" 120.9(2)
C3" C2" H2" 119.5
C1' C2' H2' 117.0
C3' C2' C1' 126.1(2)
C3' C2' H2' 117.0
C2 C3 C1' 122.49(18)
C2 C3 C4 116.29(17)
C4 C3 C1' 121.17(18)
C2" C3" H3" 120.0
C2" C3" C4" 119.9(2)
C4" C3" H3" 120.0
C2' C3' C4' 123.3(2)
C2' C3' C5' 121.1(2)
C5' C3' C4' 115.65(19)
O2 C4 C3 118.44(17)
O2 C4 C5 118.63(17)
C5 C4 C3 122.92(18)
C3" C4" H4" 120.1
C3" C4" C5" 119.8(2)
C5" C4" H4" 120.1
C3' C4' H4'A 109.5
C3' C4' H4'B 109.5
C3' C4' H4'C 109.5
H4'A C4' H4'B 109.5
H4'A C4' H4'C 109.5
H4'B C4' H4'C 109.5
C4 C5 C7 116.95(17)
C6 C5 C4 118.01(17)
C6 C5 C7 123.01(17)
C4" C5" H5" 119.8
C6" C5" C4" 120.4(2)
C6" C5" H5" 119.8
C3' C5' H5'A 109.5
C3' C5' H5'B 109.5
C3' C5' H5'C 109.5
H5'A C5' H5'B 109.5
H5'A C5' H5'C 109.5
H5'B C5' H5'C 109.5
O3 C6 C1 119.03(16)
O3 C6 C5 120.43(17)
C5 C6 C1 120.30(17)
C1" C6" H6" 119.7
C5" C6" C1" 120.6(2)
C5" C6" H6" 119.7
C5 C7 H7 109.7
C5 C7 C8 110.14(16)
C5 C7 C13 104.28(15)
C8 C7 H7 109.7
C8 C7 C13 113.30(16)
C13 C7 H7 109.7
C7 C8 H8A 110.2
C7 C8 H8B 110.2
H8A C8 H8B 108.5
C9 C8 C7 107.52(15)
C9 C8 H8A 110.2
C9 C8 H8B 110.2
O3 C9 C8 108.32(15)
O3 C9 C10 102.89(15)
O3 C9 C11 112.35(15)
C8 C9 C11 109.28(16)
C10 C9 C8 113.38(17)
C10 C9 C11 110.53(17)
C9 C10 H10A 109.5
C9 C10 H10B 109.5
C9 C10 H10C 109.5
H10A C10 H10B 109.5
H10A C10 H10C 109.5
H10B C10 H10C 109.5
C9 C11 H11A 107.7
C9 C11 H11B 107.7
C9 C11 C12 118.26(16)
H11A C11 H11B 107.1
C12 C11 H11A 107.7
C12 C11 H11B 107.7
C11 C12 H12A 108.9
C11 C12 H12B 108.9
H12A C12 H12B 107.7
C13 C12 C11 113.39(16)
C13 C12 H12A 108.9
C13 C12 H12B 108.9
C7 C13 C12 107.85(16)
C7 C13 H13 108.5
C7 C13 C14 107.48(15)
C12 C13 H13 108.5
C12 C13 C14 115.74(16)
C14 C13 H13 108.5
O2 C14 C13 112.48(16)
O2 C14 C15 105.40(16)
O2 C14 C16 103.79(16)
C15 C14 C13 113.13(17)
C15 C14 C16 110.85(17)
C16 C14 C13 110.69(16)
C14 C15 H15A 109.5
C14 C15 H15B 109.5
C14 C15 H15C 109.5
H15A C15 H15B 109.5
H15A C15 H15C 109.5
H15B C15 H15C 109.5
C14 C16 H16A 109.5
C14 C16 H16B 109.5
C14 C16 H16C 109.5
H16A C16 H16B 109.5
H16A C16 H16C 109.5
H16B C16 H16C 109.5
O4 C17 C1 120.14(18)
O4 C17 C18 118.32(18)
C1 C17 C18 121.48(17)
C17 C18 H18 119.7
C19 C18 C17 120.58(18)
C19 C18 H18 119.7
C1" C19 H19 116.5
C18 C19 C1" 127.03(18)
C18 C19 H19 116.5

loop_
_geom_bond_atom_site_label_1
_geom_bond_atom_site_label_2
_geom_bond_distance
O1 H1 0.95(3)
O1 C2 1.350(2)
O2 C4 1.356(2)
O2 C14 1.495(2)
O3 C6 1.355(2)
O3 C9 1.479(2)
O4 C17 1.258(2)
C1 C2 1.429(3)
C1 C6 1.430(3)
C1 C17 1.458(3)
C1" C2" 1.399(3)
C1" C6" 1.401(3)
C1" C19 1.462(3)
C1' H1'A 0.9900
C1' H1'B 0.9900
C1' C2' 1.517(3)
C1' C3 1.505(3)
C2 C3 1.396(3)
C2" H2" 0.9500
C2" C3" 1.383(3)
C2' H2' 0.9500
C2' C3' 1.325(3)
C3 C4 1.397(3)
C3" H3" 0.9500
C3" C4" 1.386(4)
C3' C4' 1.504(3)
C3' C5' 1.503(3)
C4 C5 1.395(3)
C4" H4" 0.9500
C4" C5" 1.386(3)
C4' H4'A 0.9800
C4' H4'B 0.9800
C4' H4'C 0.9800
C5 C6 1.381(3)
C5 C7 1.495(3)
C5" H5" 0.9500
C5" C6" 1.379(3)
C5' H5'A 0.9800
C5' H5'B 0.9800
C5' H5'C 0.9800
C6" H6" 0.9500
C7 H7 1.0000
C7 C8 1.518(3)
C7 C13 1.528(3)
C8 H8A 0.9900
C8 H8B 0.9900
C8 C9 1.517(3)
C9 C10 1.517(3)
C9 C11 1.536(3)
C10 H10A 0.9800
C10 H10B 0.9800
C10 H10C 0.9800
C11 H11A 0.9900
C11 H11B 0.9900
C11 C12 1.548(3)
C12 H12A 0.9900
C12 H12B 0.9900
C12 C13 1.542(3)
C13 H13 1.0000
C13 C14 1.550(3)
C14 C15 1.520(3)
C14 C16 1.525(3)
C15 H15A 0.9800
C15 H15B 0.9800
C15 H15C 0.9800
C16 H16A 0.9800
C16 H16B 0.9800
C16 H16C 0.9800
C17 C18 1.472(3)
C18 H18 0.9500
C18 C19 1.338(3)
C19 H19 0.9500

loop_
_geom_hbond_atom_site_label_D
_geom_hbond_atom_site_label_H
_geom_hbond_atom_site_label_A
_geom_hbond_distance_DH
_geom_hbond_distance_HA
_geom_hbond_distance_DA
_geom_hbond_angle_DHA
_geom_hbond_publ_flag
O1 H1 O4 0.95(3) 1.59(3) 2.488(2) 155(3) yes

loop_
_geom_torsion_atom_site_label_1
_geom_torsion_atom_site_label_2
_geom_torsion_atom_site_label_3
_geom_torsion_atom_site_label_4
_geom_torsion
O1 C2 C3 C1' -5.7(3)
O1 C2 C3 C4 176.89(17)
O2 C4 C5 C6 -161.06(17)
O2 C4 C5 C7 3.2(3)
O3 C9 C11 C12 74.3(2)
O4 C17 C18 C19 12.9(3)
C1 C2 C3 C1' 171.02(18)
C1 C2 C3 C4 -6.4(3)
C1 C17 C18 C19 -170.03(19)
C1" C2" C3" C4" -0.7(4)
C1' C2' C3' C4' 0.7(4)
C1' C2' C3' C5' -179.4(2)
C1' C3 C4 O2 -2.8(3)
C1' C3 C4 C5 178.40(18)
C2 C1 C6 O3 -163.64(17)
C2 C1 C6 C5 10.8(3)
C2 C1 C17 O4 10.5(3)
C2 C1 C17 C18 -166.57(17)
C2 C3 C4 O2 174.62(17)
C2 C3 C4 C5 -4.2(3)
C2" C1" C6" C5" 1.0(3)
C2" C1" C19 C18 -175.5(2)
C2" C3" C4" C5" 1.0(4)
C2' C1' C3 C2 109.0(2)
C2' C1' C3 C4 -73.7(2)
C3 C1' C2' C3' -174.2(2)
C3 C4 C5 C6 17.7(3)
C3 C4 C5 C7 -177.99(18)
C3" C4" C5" C6" -0.4(4)
C4 O2 C14 C13 -14.0(2)
C4 O2 C14 C15 109.69(18)
C4 O2 C14 C16 -133.71(17)
C4 C5 C6 O3 153.55(18)
C4 C5 C6 C1 -20.8(3)
C4 C5 C7 C8 -174.66(17)
C4 C5 C7 C13 -52.8(2)
C4" C5" C6" C1" -0.7(4)
C5 C7 C8 C9 47.5(2)
C5 C7 C13 C12 -58.91(18)
C5 C7 C13 C14 66.53(18)
C6 O3 C9 C8 47.4(2)
C6 O3 C9 C10 167.71(16)
C6 O3 C9 C11 -73.4(2)
C6 C1 C2 O1 179.81(17)
C6 C1 C2 C3 3.2(3)
C6 C1 C17 O4 -169.18(18)
C6 C1 C17 C18 13.8(3)
C6 C5 C7 C8 -11.2(3)
C6 C5 C7 C13 110.6(2)
C6" C1" C2" C3" -0.3(3)
C6" C1" C19 C18 3.1(3)
C7 C5 C6 O3 -9.7(3)
C7 C5 C6 C1 175.94(17)
C7 C8 C9 O3 -65.93(19)
C7 C8 C9 C10 -179.45(17)
C7 C8 C9 C11 56.8(2)
C7 C13 C14 O2 -36.1(2)
C7 C13 C14 C15 -155.35(17)
C7 C13 C14 C16 79.6(2)
C8 C7 C13 C12 60.9(2)
C8 C7 C13 C14 -173.71(16)
C8 C9 C11 C12 -46.0(2)
C9 O3 C6 C1 164.97(17)
C9 O3 C6 C5 -9.4(2)
C9 C11 C12 C13 40.2(2)
C10 C9 C11 C12 -171.43(17)
C11 C12 C13 C7 -44.0(2)
C11 C12 C13 C14 -164.34(17)
C12 C13 C14 O2 84.5(2)
C12 C13 C14 C15 -34.8(2)
C12 C13 C14 C16 -159.88(17)
C13 C7 C8 C9 -68.9(2)
C14 O2 C4 C3 -146.12(17)
C14 O2 C4 C5 32.7(2)
C17 C1 C2 O1 0.1(3)
C17 C1 C2 C3 -176.53(18)
C17 C1 C6 O3 16.0(3)
C17 C1 C6 C5 -169.54(18)
C17 C18 C19 C1" 179.03(19)
C19 C1" C2" C3" 178.3(2)
C19 C1" C6" C5" -177.6(2)
